data_7011837
loop_
_publ_author_name
'Baldwin, Richard'
'Bennett, Martin A.'
'Hockless, David C. R.'
'Pertici, Paolo'
'Verrazzani, Alessandra'
'Uccello Barretta, Gloria'
'Marchetti, Fabio'
'Salvadori, Piero'

_publ_section_title
;
 Synthesis, structures and dynamic NMR spectra of ??6-hexaethylbenzene
 complexes of ruthenium(0) and ruthenium(ii)
;
_journal_issue 23
_journal_name_full 'Journal of the Chemical Society, Dalton Transactions'
_journal_page_first 4488
_journal_paper_doi 10.1039/b204875m
_journal_year 2002
_chemical_formula_moiety 'C21 H39 Cl2 P Ru, H2 O'
_chemical_formula_sum 'C21 H41 Cl2 O P Ru'
_chemical_formula_weight 512.50
_space_group_IT_number 11
_symmetry_cell_setting monoclinic
_symmetry_Int_Tables_number 11
_symmetry_space_group_name_Hall '-P 2yb'
_symmetry_space_group_name_H-M 'P 1 21/m 1'
_audit_creation_date 2002-02-26
_audit_creation_method 'by teXsan v1.8'
_audit_update_record
;
Refinement by David Hockless
Report by David Hockless Sept 1994
Cif editted by Tony Willis (hence e-mail address) for Martin Bennett Mar
2002
2002-03-19  passes checkcif with some warnings.
;
_cell_angle_alpha 90
_cell_angle_beta 99.01(2)
_cell_angle_gamma 90
_cell_formula_units_Z 2
_cell_length_a 8.698(2)
_cell_length_b 14.618(4)
_cell_length_c 9.613(2)
_cell_measurement_reflns_used 25
_cell_measurement_temperature 296.2
_cell_measurement_theta_max 19.5
_cell_measurement_theta_min 13.5
_cell_volume 1207.2(5)
_computing_cell_refinement 'MSC/AFC Diffractometer Control'
_computing_data_collection 'MSC/AFC Diffractometer Control'
_computing_data_reduction 'teXsan (MSC, 1992-1997)'
_computing_publication_material 'teXsan (MSC, 1992-1997)'
_computing_structure_refinement 'teXsan (MSC, 1992-1997)'
_computing_structure_solution
;
DIRDIF92 PATTY (Beurskens, 1992)
;
_diffrn_ambient_temperature 296.2
_diffrn_measured_fraction_theta_full 1.
_diffrn_measured_fraction_theta_max 1.
_diffrn_measurement_device_type 'Rigaku AFC6S'
_diffrn_measurement_method \w-2\q
_diffrn_orient_matrix_UB_11 0.01685
_diffrn_orient_matrix_UB_12 -0.01616
_diffrn_orient_matrix_UB_13 0.10234
_diffrn_orient_matrix_UB_21 0.00908
_diffrn_orient_matrix_UB_22 0.06641
_diffrn_orient_matrix_UB_23 0.02489
_diffrn_orient_matrix_UB_31 -0.11483
_diffrn_orient_matrix_UB_32 0.00288
_diffrn_orient_matrix_UB_33 0.00028
_diffrn_radiation_detector 'scintillation counter'
_diffrn_radiation_monochromator graphite
_diffrn_radiation_source 'X-ray tube'
_diffrn_radiation_type 'Mo K\a'
_diffrn_radiation_wavelength 0.7107
_diffrn_reflns_av_R_equivalents 0.02880
_diffrn_reflns_limit_h_max 10
_diffrn_reflns_limit_h_min 0
_diffrn_reflns_limit_k_max 17
_diffrn_reflns_limit_k_min 0
_diffrn_reflns_limit_l_max 11
_diffrn_reflns_limit_l_min -11
_diffrn_reflns_number 2399
_diffrn_reflns_reduction_process 'Lp corrections applied'
_diffrn_reflns_theta_full 25.
_diffrn_reflns_theta_max 25.07
_diffrn_reflns_theta_min 2.14
_diffrn_standards_decay_% -0.35
_diffrn_standards_interval_count 150
_diffrn_standards_number 3
_exptl_absorpt_coefficient_mu 0.945
_exptl_absorpt_correction_T_max .768
_exptl_absorpt_correction_T_min .739
_exptl_absorpt_correction_type psi-scan
_exptl_absorpt_process_details
;
\y scans (North,Phillips & Matthews, 1968)
;
_exptl_crystal_colour orange
_exptl_crystal_density_diffrn 1.410
_exptl_crystal_density_meas ?
_exptl_crystal_description block
_exptl_crystal_F_000 536.00
_exptl_crystal_size_max 0.36
_exptl_crystal_size_mid 0.32
_exptl_crystal_size_min 0.28
_refine_diff_density_max 0.58
_refine_diff_density_min -0.44
_refine_ls_extinction_method none
_refine_ls_goodness_of_fit_ref 3.370
_refine_ls_hydrogen_treatment noref
_refine_ls_matrix_type full
_refine_ls_number_constraints 0
_refine_ls_number_parameters 133
_refine_ls_number_reflns 2008
_refine_ls_number_restraints 0
_refine_ls_R_factor_gt 0.0280
_refine_ls_shift/su_max 0.0010
_refine_ls_shift/su_mean 0.0000
_refine_ls_structure_factor_coef F
_refine_ls_weighting_details 'w = 1/[\s^2^(Fo) + 0.0000|Fo|^2^]'
_refine_ls_weighting_scheme sigma
_refine_ls_wR_factor_ref 0.0240
_reflns_number_gt 2008
_reflns_number_total 2246
_reflns_threshold_expression I>3.00\s(I)
_cod_data_source_file b204875m.txt
_cod_data_source_block rxb3
_cod_original_cell_volume 1207.1(4)
_cod_original_sg_symbol_H-M 'P 21/m     '
_cod_original_formula_sum 'C21 H41 Cl2 O P Ru '
_cod_database_code 7011837

loop_
_symmetry_equiv_pos_as_xyz
'   +x,   +y,   +z'
'   -x,1/2+y,   -z'
'   -x,   -y,   -z'
'   +x,1/2-y,   +z'

loop_
_atom_site_label
_atom_site_fract_x
_atom_site_fract_y
_atom_site_fract_z
_atom_site_U_iso_or_equiv
_atom_site_occupancy
_atom_site_refinement_flags
_atom_site_adp_type
_atom_site_calc_flag
_atom_site_calc_attached_atom
Ru(1) 0.56647(4) 0.7500 0.69718(4) 0.0279(1) 1. ST Uani d ?
Cl(1) 0.6912(1) 0.63267(7) 0.5769(1) 0.0601(3) 1.000 . Uani d ?
P(1) 0.8079(2) 0.7500 0.8446(1) 0.0554(5) 1. ST Uani d ?
O(1) 0.3397(6) 0.2500 0.7112(4) 0.128(2) 1. ST Uani d ?
C(1) 0.4182(3) 0.7010(2) 0.8473(3) 0.0291(8) 1.000 . Uani d ?
C(2) 0.3791(3) 0.6529(2) 0.7188(3) 0.0311(9) 1.000 . Uani d ?
C(3) 0.3324(3) 0.7016(2) 0.5889(3) 0.0335(9) 1.000 . Uani d ?
C(4) 0.4577(4) 0.6487(2) 0.9856(3) 0.045(1) 1.000 . Uani d ?
C(5) 0.3827(4) 0.5489(2) 0.7167(4) 0.051(1) 1.000 . Uani d ?
C(6) 0.2957(4) 0.6492(3) 0.4515(3) 0.055(1) 1.000 . Uani d ?
C(7) 0.3185(4) 0.6269(3) 1.0562(3) 0.059(1) 1.000 . Uani d ?
C(8) 0.2312(5) 0.5039(2) 0.7313(4) 0.072(1) 1.000 . Uani d ?
C(9) 0.1286(4) 0.6262(3) 0.4052(4) 0.074(1) 1.000 . Uani d ?
C(10) 0.9760(5) 0.7500 0.7550(5) 0.055(2) 1. ST Uani d ?
C(11) 0.847(1) 0.8746(7) 0.924(1) 0.083(4) 0.500 . Uani d ?
C(11') 0.848(1) 0.6867(8) 0.993(1) 0.089(4) 0.500 . Uani d ?
H(01) 0.3319 0.1933 0.6264 0.193 1.000 . Uiso c ?
H(4b) 0.5063 0.5928 0.9669 0.054 1.000 . Uiso c ?
H(4a) 0.5284 0.6846 1.0485 0.054 1.000 . Uiso c ?
H(5b) 0.4116 0.5299 0.6298 0.062 1.000 . Uiso c ?
H(5a) 0.4590 0.5288 0.7922 0.062 1.000 . Uiso c ?
H(6b) 0.3296 0.6851 0.3798 0.066 1.000 . Uiso c ?
H(6a) 0.3527 0.5935 0.4619 0.066 1.000 . Uiso c ?
H(7b) 0.3520 0.5949 1.1416 0.070 1.000 . Uiso c ?
H(7c) 0.2474 0.5900 0.9954 0.070 1.000 . Uiso c ?
H(7a) 0.2687 0.6822 1.0760 0.070 1.000 . Uiso c ?
H(8b) 0.2432 0.4394 0.7296 0.086 1.000 . Uiso c ?
H(8c) 0.1537 0.5223 0.6555 0.086 1.000 . Uiso c ?
H(8a) 0.2007 0.5217 0.8180 0.086 1.000 . Uiso c ?
H(9b) 0.1181 0.5924 0.3198 0.089 1.000 . Uiso c ?
H(9c) 0.0696 0.6810 0.3904 0.089 1.000 . Uiso c ?
H(9a) 0.0916 0.5906 0.4757 0.089 1.000 . Uiso c ?
H(10b) 0.9703 0.8186 0.7227 0.066 1.000 . Uiso c ?
H(10a) 1.0723 0.7500 0.8233 0.066 1. S Uiso d ?
H(11b) 0.7623 0.8931 0.9686 0.099 0.500 . Uiso d ?
H(11c) 0.8587 0.9163 0.8504 0.099 0.500 . Uiso d ?
H11'a 0.9482 0.7025 1.0418 0.107 0.500 . Uiso d ?
H11'b 0.7721 0.6985 1.0521 0.107 0.500 . Uiso d ?
H11'c 0.8463 0.6236 0.9694 0.107 0.500 . Uiso d ?
H(11a) 0.9400 0.8743 0.9911 0.099 0.500 . Uiso d ?

loop_
_atom_site_aniso_label
_atom_site_aniso_U_11
_atom_site_aniso_U_22
_atom_site_aniso_U_33
_atom_site_aniso_U_12
_atom_site_aniso_U_13
_atom_site_aniso_U_23
Ru(1) 0.0279(2) 0.0305(2) 0.0254(2) 0.0000 0.0047(1) 0.0000
Cl(1) 0.0496(6) 0.0602(7) 0.0740(7) 0.0014(5) 0.0213(5) -0.0286(6)
P(1) 0.0277(7) 0.098(1) 0.0400(8) 0.0000 0.0041(6) 0.0000
O(1) 0.183(5) 0.155(5) 0.042(3) 0.0000 0.002(3) 0.0000
C(1) 0.024(2) 0.036(2) 0.029(2) 0.003(1) 0.006(1) 0.005(1)
C(2) 0.027(2) 0.029(2) 0.037(2) -0.001(1) 0.006(1) -0.002(2)
C(3) 0.025(2) 0.046(2) 0.029(2) -0.003(1) 0.004(1) -0.009(2)
C(4) 0.045(2) 0.052(2) 0.038(2) 0.003(2) 0.006(2) 0.014(2)
C(5) 0.054(2) 0.033(2) 0.065(3) -0.001(2) 0.005(2) -0.005(2)
C(6) 0.050(2) 0.074(3) 0.039(2) -0.008(2) 0.002(2) -0.021(2)
C(7) 0.063(3) 0.070(3) 0.046(2) 0.005(2) 0.018(2) 0.018(2)
C(8) 0.097(3) 0.042(2) 0.083(3) -0.023(2) 0.035(3) -0.006(2)
C(9) 0.064(3) 0.096(4) 0.058(3) -0.019(3) -0.004(2) -0.028(3)
C(10) 0.031(3) 0.057(4) 0.077(4) 0.0000 0.011(3) 0.0000
C(11) 0.038(5) 0.11(1) 0.099(9) -0.022(6) 0.016(6) -0.069(7)
C(11') 0.035(5) 0.16(1) 0.067(7) 0.019(7) -0.003(5) 0.038(7)

loop_
_atom_type_symbol
_atom_type_oxidation_number
_atom_type_number_in_cell
_atom_type_scat_dispersion_real
_atom_type_scat_dispersion_imag
_atom_type_scat_source
C 0 42 0.002 0.002
;International Tables for Crystallography
(1992, Vol. C, Tables 4.2.6.8 and 6.1.1.1)
;
H 0 82 0.000 0.000
;International Tables for Crystallography
(1992, Vol. C, Table 6.1.1.2)
;
Cl 0 4 0.132 0.159
;International Tables for Crystallography
(1992, Vol. C, Tables 4.2.6.8 and 6.1.1.1)
;
P 0 2 0.090 0.095
;International Tables for Crystallography
(1992, Vol. C, Tables 4.2.6.8 and 6.1.1.1)
;
Ru 0 2 -1.420 0.836
;International Tables for Crystallography
(1992, Vol. C, Tables 4.2.6.8 and 6.1.1.1)
;
O 0 2 0.008 0.006
;International Tables for Crystallography
(1992, Vol. C, Tables 4.2.6.8 and 6.1.1.1)
;

loop_
_geom_angle_atom_site_label_1
_geom_angle_atom_site_label_2
_geom_angle_atom_site_label_3
_geom_angle
_geom_angle_site_symmetry_1
_geom_angle_site_symmetry_2
_geom_angle_site_symmetry_3
_geom_angle_publ_flag
Cl(1) Ru(1) Cl(1) 90.35(5) . . 4_565 yes
Cl(1) Ru(1) P(1) 82.11(3) . . . yes
Cl(1) Ru(1) C(1) 115.83(8) . . . yes
Cl(1) Ru(1) C(1) 153.79(8) . . 4_565 yes
Cl(1) Ru(1) C(2) 88.96(8) . . . yes
Cl(1) Ru(1) C(2) 154.03(8) . . 4_565 yes
Cl(1) Ru(1) C(3) 89.81(7) . . . yes
Cl(1) Ru(1) C(3) 116.28(8) . . 4_565 yes
Cl(1) Ru(1) P(1) 82.11(3) 4_565 . . yes
Cl(1) Ru(1) C(1) 153.79(8) 4_565 . . yes
Cl(1) Ru(1) C(1) 115.83(8) 4_565 . 4_565 yes
Cl(1) Ru(1) C(2) 154.03(8) 4_565 . . yes
Cl(1) Ru(1) C(2) 88.96(8) 4_565 . 4_565 yes
Cl(1) Ru(1) C(3) 116.28(8) 4_565 . . yes
Cl(1) Ru(1) C(3) 89.81(7) 4_565 . 4_565 yes
P(1) Ru(1) C(1) 99.51(8) . . . yes
P(1) Ru(1) C(1) 99.51(8) . . 4_565 yes
P(1) Ru(1) C(2) 123.43(8) . . . yes
P(1) Ru(1) C(2) 123.43(8) . . 4_565 yes
P(1) Ru(1) C(3) 160.08(8) . . . yes
P(1) Ru(1) C(3) 160.08(8) . . 4_565 yes
C(1) Ru(1) C(1) 38.0(1) . . 4_565 yes
C(1) Ru(1) C(2) 37.6(1) . . . yes
C(1) Ru(1) C(2) 68.2(1) . . 4_565 yes
C(1) Ru(1) C(3) 67.7(1) . . . yes
C(1) Ru(1) C(3) 79.9(1) . . 4_565 yes
C(1) Ru(1) C(2) 68.2(1) 4_565 . . yes
C(1) Ru(1) C(2) 37.6(1) 4_565 . 4_565 yes
C(1) Ru(1) C(3) 79.9(1) 4_565 . . yes
C(1) Ru(1) C(3) 67.7(1) 4_565 . 4_565 yes
C(2) Ru(1) C(2) 80.6(2) . . 4_565 yes
C(2) Ru(1) C(3) 37.8(1) . . . yes
C(2) Ru(1) C(3) 67.4(1) . . 4_565 yes
C(2) Ru(1) C(3) 67.4(1) 4_565 . . yes
C(2) Ru(1) C(3) 37.8(1) 4_565 . 4_565 yes
C(3) Ru(1) C(3) 36.7(2) . . 4_565 yes
Ru(1) P(1) C(10) 115.2(2) . . . yes
Ru(1) P(1) C(11) 108.5(3) . . . yes
Ru(1) P(1) C(11') 123.9(4) . . . yes
C(10) P(1) C(11) 94.5(3) . . . yes
C(10) P(1) C(11') 109.1(4) . . . yes
C(11) P(1) C(11') 100.2(6) . . . yes
H(01) O(1) H(01) 91.5 . . 4 no
Ru(1) C(1) C(1) 71.02(7) . . 4_565 yes
Ru(1) C(1) C(2) 71.1(2) . . . yes
Ru(1) C(1) C(4) 131.2(2) . . . yes
C(1) C(1) C(2) 119.8(2) 4_565 . . yes
C(1) C(1) C(4) 120.1(2) 4_565 . . yes
C(2) C(1) C(4) 120.1(3) . . . yes
Ru(1) C(2) C(1) 71.4(2) . . . yes
Ru(1) C(2) C(3) 73.2(2) . . . yes
Ru(1) C(2) C(5) 128.9(2) . . . yes
C(1) C(2) C(3) 120.5(3) . . . yes
C(1) C(2) C(5) 120.4(3) . . . yes
C(3) C(2) C(5) 119.1(3) . . . yes
Ru(1) C(3) C(2) 69.0(2) . . . yes
Ru(1) C(3) C(3) 71.67(8) . . 4_565 yes
Ru(1) C(3) C(6) 127.8(2) . . . yes
C(2) C(3) C(3) 119.6(2) . . 4_565 yes
C(2) C(3) C(6) 119.9(3) . . . yes
C(3) C(3) C(6) 120.3(2) 4_565 . . yes
C(1) C(4) C(7) 114.2(3) . . . yes
C(1) C(4) H(4b) 108.3 . . . no
C(1) C(4) H(4a) 108.3 . . . no
C(7) C(4) H(4b) 108.3 . . . no
C(7) C(4) H(4a) 108.3 . . . no
H(4b) C(4) H(4a) 109.5 . . . no
C(2) C(5) C(8) 114.6(3) . . . yes
C(2) C(5) H(5b) 108.2 . . . no
C(2) C(5) H(5a) 108.2 . . . no
C(8) C(5) H(5b) 108.2 . . . no
C(8) C(5) H(5a) 108.2 . . . no
H(5b) C(5) H(5a) 109.5 . . . no
C(3) C(6) C(9) 115.9(3) . . . yes
C(3) C(6) H(6b) 107.8 . . . no
C(3) C(6) H(6a) 107.8 . . . no
C(9) C(6) H(6b) 107.8 . . . no
C(9) C(6) H(6a) 107.8 . . . no
H(6b) C(6) H(6a) 109.5 . . . no
C(4) C(7) H(7b) 109.5 . . . no
C(4) C(7) H(7c) 109.5 . . . no
C(4) C(7) H(7a) 109.5 . . . no
H(7b) C(7) H(7c) 109.5 . . . no
H(7b) C(7) H(7a) 109.5 . . . no
H(7c) C(7) H(7a) 109.5 . . . no
C(5) C(8) H(8b) 109.5 . . . no
C(5) C(8) H(8c) 109.5 . . . no
C(5) C(8) H(8a) 109.5 . . . no
H(8b) C(8) H(8c) 109.5 . . . no
H(8b) C(8) H(8a) 109.5 . . . no
H(8c) C(8) H(8a) 109.5 . . . no
C(6) C(9) H(9b) 109.5 . . . no
C(6) C(9) H(9c) 109.5 . . . no
C(6) C(9) H(9a) 109.5 . . . no
H(9b) C(9) H(9c) 109.5 . . . no
H(9b) C(9) H(9a) 109.5 . . . no
H(9c) C(9) H(9a) 109.5 . . . no
P(1) C(10) H(10b) 97.8 . . . no
P(1) C(10) H(10b) 97.8 . . 4_565 no
P(1) C(10) H(10a) 110.5 . . . no
H(10b) C(10) H(10b) 146.0 . . 4_565 no
H(10b) C(10) H(10a) 101.2 . . . no
H(10b) C(10) H(10a) 101.2 4_565 . . no
P(1) C(11) H(11b) 109.5 . . . no
P(1) C(11) H(11c) 109.5 . . . no
P(1) C(11) H(11a) 109.5 . . . no
H(11b) C(11) H(11c) 109.4 . . . no
H(11b) C(11) H(11a) 109.5 . . . no
H(11c) C(11) H(11a) 109.5 . . . no
P(1) C(11') H11'a 109.5 . . . no
P(1) C(11') H11'b 109.5 . . . no
P(1) C(11') H11'c 109.4 . . . no
H11'a C(11') H11'b 109.5 . . . no
H11'a C(11') H11'c 109.5 . . . no
H11'b C(11') H11'c 109.5 . . . no

loop_
_geom_bond_atom_site_label_1
_geom_bond_atom_site_label_2
_geom_bond_distance
_geom_bond_site_symmetry_1
_geom_bond_site_symmetry_2
_geom_bond_publ_flag
Ru(1) Cl(1) 2.4181(9) . . yes
Ru(1) Cl(1) 2.4181(9) . 4_565 yes
Ru(1) P(1) 2.343(1) . . yes
Ru(1) C(1) 2.200(3) . . yes
Ru(1) C(1) 2.200(3) . 4_565 yes
Ru(1) C(2) 2.196(3) . . yes
Ru(1) C(2) 2.196(3) . 4_565 yes
Ru(1) C(3) 2.251(3) . . yes
Ru(1) C(3) 2.251(3) . 4_565 yes
P(1) C(10) 1.810(5) . . yes
P(1) C(11) 1.98(1) . . yes
P(1) C(11) 1.98(1) . 4_565 yes
P(1) C(11') 1.69(1) . . yes
P(1) C(11') 1.69(1) . 4_565 yes
O(1) H(01) 1.16 . . no
O(1) H(01) 1.16 . 4 no
C(1) C(1) 1.431(6) . 4_565 yes
C(1) C(2) 1.416(4) . . yes
C(1) C(4) 1.526(4) . . yes
C(2) C(3) 1.440(4) . . yes
C(2) C(5) 1.521(4) . . yes
C(3) C(3) 1.416(6) . 4_565 yes
C(3) C(6) 1.516(4) . . yes
C(4) C(7) 1.512(4) . . yes
C(4) H(4b) 0.95 . . no
C(4) H(4a) 0.95 . . no
C(5) C(8) 1.498(4) . . yes
C(5) H(5b) 0.95 . . no
C(5) H(5a) 0.95 . . no
C(6) C(9) 1.490(4) . . yes
C(6) H(6b) 0.95 . . no
C(6) H(6a) 0.95 . . no
C(7) H(7b) 0.95 . . no
C(7) H(7c) 0.95 . . no
C(7) H(7a) 0.95 . . no
C(8) H(8b) 0.95 . . no
C(8) H(8c) 0.95 . . no
C(8) H(8a) 0.95 . . no
C(9) H(9b) 0.95 . . no
C(9) H(9c) 0.95 . . no
C(9) H(9a) 0.95 . . no
C(10) H(10b) 1.05 . . no
C(10) H(10a) 0.98 . . no
C(11) C(11') 1.12(1) . 4_565 no
C(11) H(11b) 0.95 . . no
C(11) H(11c) 0.95 . . no
C(11) H(11a) 0.95 . . no
C(11') H11'a 0.95 . . no
C(11') H11'b 0.95 . . no
C(11') H11'c 0.95 . . no

loop_
_geom_contact_atom_site_label_1
_geom_contact_atom_site_label_2
_geom_contact_distance
_geom_contact_site_symmetry_1
_geom_contact_site_symmetry_2
_geom_contact_publ_flag
Cl(1) O(1) 3.233(3) . 2_656 no
O(1) C(4) 3.491(5) . 2_647 no
O(1) C(4) 3.491(5) . 3_667 no

loop_
_geom_torsion_atom_site_label_1
_geom_torsion_atom_site_label_2
_geom_torsion_atom_site_label_3
_geom_torsion_atom_site_label_4
_geom_torsion_site_symmetry_1
_geom_torsion_site_symmetry_2
_geom_torsion_site_symmetry_3
_geom_torsion_site_symmetry_4
_geom_torsion
_geom_torsion_publ_flag
Ru(1) P(1) C(11) C(11') . . . 4_565 123.6(9) no
Ru(1) P(1) C(11) C(11') . . 4_565 . -123.6(9) no
Ru(1) P(1) C(11') C(11) . . . 4_565 72(1) no
Ru(1) P(1) C(11') C(11) . . 4_565 . -72(1) no
Ru(1) C(1) C(1) C(2) . . 4_565 4_565 53.6(2) no
Ru(1) C(1) C(1) C(4) . . 4_565 4_565 -127.3(2) no
Ru(1) C(1) C(2) C(3) . . . . -56.5(2) no
Ru(1) C(1) C(2) C(5) . . . . 124.8(3) no
Ru(1) C(1) C(4) C(7) . . . . -179.2(2) no
Ru(1) C(1) C(1) C(2) . 4_565 . . -53.6(2) no
Ru(1) C(1) C(1) C(4) . 4_565 . . 127.3(2) no
Ru(1) C(1) C(2) C(3) . 4_565 4_565 4_565 56.5(2) no
Ru(1) C(1) C(2) C(5) . 4_565 4_565 4_565 -124.8(3) no
Ru(1) C(1) C(4) C(7) . 4_565 4_565 4_565 179.2(2) no
Ru(1) C(2) C(1) C(1) . . . 4_565 53.6(1) no
Ru(1) C(2) C(1) C(4) . . . . -127.3(3) no
Ru(1) C(2) C(3) C(3) . . . 4_565 -52.7(1) no
Ru(1) C(2) C(3) C(6) . . . . 122.5(3) no
Ru(1) C(2) C(5) C(8) . . . . -178.7(2) no
Ru(1) C(2) C(1) C(1) . 4_565 4_565 . -53.6(1) no
Ru(1) C(2) C(1) C(4) . 4_565 4_565 4_565 127.3(3) no
Ru(1) C(2) C(3) C(3) . 4_565 4_565 . 52.7(1) no
Ru(1) C(2) C(3) C(6) . 4_565 4_565 4_565 -122.5(3) no
Ru(1) C(2) C(5) C(8) . 4_565 4_565 4_565 178.7(2) no
Ru(1) C(3) C(2) C(1) . . . . 55.6(2) no
Ru(1) C(3) C(2) C(5) . . . . -125.6(3) no
Ru(1) C(3) C(3) C(2) . . 4_565 4_565 -51.5(2) no
Ru(1) C(3) C(3) C(6) . . 4_565 4_565 123.7(2) no
Ru(1) C(3) C(6) C(9) . . . . -180.0(3) no
Ru(1) C(3) C(2) C(1) . 4_565 4_565 4_565 -55.6(2) no
Ru(1) C(3) C(2) C(5) . 4_565 4_565 4_565 125.6(3) no
Ru(1) C(3) C(3) C(2) . 4_565 . . 51.5(2) no
Ru(1) C(3) C(3) C(6) . 4_565 . . -123.7(2) no
Ru(1) C(3) C(6) C(9) . 4_565 4_565 4_565 180.0(3) no
Cl(1) Ru(1) P(1) C(10) . . . . 45.73(3) no
Cl(1) Ru(1) P(1) C(11) . . . . 150.2(3) no
Cl(1) Ru(1) P(1) C(11) . . . 4_565 -58.7(3) no
Cl(1) Ru(1) P(1) C(11') . . . . -93.1(4) no
Cl(1) Ru(1) P(1) C(11') . . . 4_565 -175.5(4) no
Cl(1) Ru(1) C(1) C(1) . . . 4_565 179.09(6) no
Cl(1) Ru(1) C(1) C(2) . . . . -48.5(2) no
Cl(1) Ru(1) C(1) C(4) . . . . 65.3(3) no
Cl(1) Ru(1) C(1) C(1) . . 4_565 . -1.9(1) no
Cl(1) Ru(1) C(1) C(2) . . 4_565 4_565 -134.3(2) no
Cl(1) Ru(1) C(1) C(4) . . 4_565 4_565 111.9(3) no
Cl(1) Ru(1) C(2) C(1) . . . . 137.6(2) no
Cl(1) Ru(1) C(2) C(3) . . . . -91.0(2) no
Cl(1) Ru(1) C(2) C(5) . . . . 23.1(3) no
Cl(1) Ru(1) C(2) C(1) . . 4_565 4_565 133.8(2) no
Cl(1) Ru(1) C(2) C(3) . . 4_565 4_565 2.4(3) no
Cl(1) Ru(1) C(2) C(5) . . 4_565 4_565 -111.7(3) no
Cl(1) Ru(1) C(3) C(2) . . . . 88.5(2) no
Cl(1) Ru(1) C(3) C(3) . . . 4_565 -138.25(3) no
Cl(1) Ru(1) C(3) C(6) . . . . -23.6(3) no
Cl(1) Ru(1) C(3) C(2) . . 4_565 4_565 -178.8(1) no
Cl(1) Ru(1) C(3) C(3) . . 4_565 . 47.96(4) no
Cl(1) Ru(1) C(3) C(6) . . 4_565 4_565 -66.6(3) no
P(1) Ru(1) C(1) C(1) . . . 4_565 93.30(3) no
P(1) Ru(1) C(1) C(2) . . . . -134.3(2) no
P(1) Ru(1) C(1) C(4) . . . . -20.5(3) no
P(1) Ru(1) C(1) C(1) . . 4_565 . -93.30(3) no
P(1) Ru(1) C(1) C(2) . . 4_565 4_565 134.3(2) no
P(1) Ru(1) C(1) C(4) . . 4_565 4_565 20.5(3) no
P(1) Ru(1) C(2) C(1) . . . . 57.8(2) no
P(1) Ru(1) C(2) C(3) . . . . -170.9(1) no
P(1) Ru(1) C(2) C(5) . . . . -56.7(3) no
P(1) Ru(1) C(2) C(1) . . 4_565 4_565 -57.8(2) no
P(1) Ru(1) C(2) C(3) . . 4_565 4_565 170.9(1) no
P(1) Ru(1) C(2) C(5) . . 4_565 4_565 56.7(3) no
P(1) Ru(1) C(3) C(2) . . . . 22.9(3) no
P(1) Ru(1) C(3) C(3) . . . 4_565 156.1(2) no
P(1) Ru(1) C(3) C(6) . . . . -89.3(4) no
P(1) Ru(1) C(3) C(2) . . 4_565 4_565 -22.9(3) no
P(1) Ru(1) C(3) C(3) . . 4_565 . -156.1(2) no
P(1) Ru(1) C(3) C(6) . . 4_565 4_565 89.3(4) no
C(1) Ru(1) P(1) C(10) . . . . 160.74(7) no
C(1) Ru(1) P(1) C(11) . . . . -94.8(3) no
C(1) Ru(1) P(1) C(11) . . . 4_565 56.3(3) no
C(1) Ru(1) P(1) C(11') . . . . 21.9(4) no
C(1) Ru(1) P(1) C(11') . . . 4_565 -60.5(4) no
C(1) Ru(1) C(1) C(2) . . 4_565 4_565 -132.4(2) no
C(1) Ru(1) C(1) C(4) . . 4_565 4_565 113.8(3) no
C(1) Ru(1) C(2) C(3) . . . . 131.4(2) no
C(1) Ru(1) C(2) C(5) . . . . -114.5(4) no
C(1) Ru(1) C(2) C(3) . . 4_565 4_565 -102.1(2) no
C(1) Ru(1) C(2) C(5) . . 4_565 4_565 143.8(3) no
C(1) Ru(1) C(3) C(2) . . . . -29.6(2) no
C(1) Ru(1) C(3) C(3) . . . 4_565 103.56(9) no
C(1) Ru(1) C(3) C(6) . . . . -141.8(3) no
C(1) Ru(1) C(3) C(2) . . 4_565 4_565 67.2(2) no
C(1) Ru(1) C(3) C(3) . . 4_565 . -65.99(8) no
C(1) Ru(1) C(3) C(6) . . 4_565 4_565 179.4(3) no
C(1) C(1) Ru(1) C(2) . 4_565 . . 29.02(9) no
C(1) C(1) Ru(1) C(2) . 4_565 . 4_565 132.4(2) no
C(1) C(1) Ru(1) C(3) . 4_565 . . 66.49(8) no
C(1) C(1) Ru(1) C(3) . 4_565 . 4_565 102.61(9) no
C(1) C(1) C(2) C(3) . 4_565 4_565 4_565 2.9(3) no
C(1) C(1) C(2) C(5) . 4_565 4_565 4_565 -178.4(2) no
C(1) C(1) C(4) C(7) . 4_565 4_565 4_565 -90.4(3) no
C(1) C(2) Ru(1) C(2) . . . 4_565 -66.3(2) no
C(1) C(2) Ru(1) C(3) . . . . -131.4(2) no
C(1) C(2) Ru(1) C(3) . . . 4_565 -103.3(2) no
C(1) C(2) C(3) C(3) . . . 4_565 2.8(3) no
C(1) C(2) C(3) C(6) . . . . 178.1(3) no
C(1) C(2) C(5) C(8) . . . . 91.5(4) no
C(2) Ru(1) P(1) C(10) . . . . 129.21(9) no
C(2) Ru(1) P(1) C(11) . . . . -126.3(3) no
C(2) Ru(1) P(1) C(11) . . . 4_565 24.7(3) no
C(2) Ru(1) P(1) C(11') . . . . -9.6(4) no
C(2) Ru(1) P(1) C(11') . . . 4_565 -92.0(4) no
C(2) Ru(1) C(1) C(4) . . . . 113.8(3) no
C(2) Ru(1) C(1) C(4) . . 4_565 4_565 142.8(3) no
C(2) Ru(1) C(2) C(3) . . 4_565 4_565 -65.1(2) no
C(2) Ru(1) C(2) C(5) . . 4_565 4_565 -179.2(2) no
C(2) Ru(1) C(3) C(3) . . . 4_565 133.2(2) no
C(2) Ru(1) C(3) C(6) . . . . -112.2(3) no
C(2) Ru(1) C(3) C(3) . . 4_565 . -28.91(9) no
C(2) Ru(1) C(3) C(6) . . 4_565 4_565 -143.5(3) no
C(2) C(1) Ru(1) C(3) . . . . 29.8(2) no
C(2) C(1) Ru(1) C(3) . . . 4_565 65.9(2) no
C(2) C(1) C(1) C(2) . . 4_565 4_565 0.0000 no
C(2) C(1) C(1) C(4) . . 4_565 4_565 179.1(3) no
C(2) C(1) C(4) C(7) . . . . -88.7(4) no
C(2) C(3) Ru(1) C(3) . . . 4_565 -133.2(2) no
C(2) C(3) C(3) C(2) . . 4_565 4_565 0.0000 no
C(2) C(3) C(3) C(6) . . 4_565 4_565 175.2(3) no
C(2) C(3) C(6) C(9) . . . . 94.4(4) no
C(3) Ru(1) P(1) C(10) . . . . 112.6(2) no
C(3) Ru(1) P(1) C(11) . . . . -142.9(4) no
C(3) Ru(1) P(1) C(11) . . . 4_565 8.1(4) no
C(3) Ru(1) P(1) C(11') . . . . -26.2(5) no
C(3) Ru(1) P(1) C(11') . . . 4_565 -108.6(5) no
C(3) Ru(1) C(1) C(4) . . . . 143.6(3) no
C(3) Ru(1) C(1) C(4) . . 4_565 4_565 -179.7(3) no
C(3) Ru(1) C(2) C(5) . . . . 114.1(4) no
C(3) Ru(1) C(2) C(5) . . 4_565 4_565 -142.2(3) no
C(3) Ru(1) C(3) C(6) . . 4_565 4_565 -114.6(3) no
C(3) C(2) C(1) C(4) . . . . 176.2(3) no
C(3) C(2) C(5) C(8) . . . . -87.3(4) no
C(3) C(3) C(2) C(5) . 4_565 4_565 4_565 178.4(2) no
C(3) C(3) C(6) C(9) . 4_565 4_565 4_565 90.4(3) no
C(4) C(1) C(1) C(4) . . 4_565 4_565 0.00 no
C(4) C(1) C(2) C(5) . . . . -2.6(4) no
C(5) C(2) C(3) C(6) . . . . -3.1(4) no
C(6) C(3) C(3) C(6) . . 4_565 4_565 0.00 no
